data_9016908
loop_
_publ_author_name
'Bosi, F.'
'Reznitskii, L.'
'Sklyarov, E. V.'

_publ_section_title
;
 Oxy-vanadium-dravite, NaV3(V4Mg2)(Si6O18)(BO3)3(OH)3O:
 Crystal structure and redefinition of the "vanadium-dravite" tourmaline
;
_journal_name_full 'American Mineralogist'
_journal_page_first 501
_journal_page_last 505
_journal_volume 98
_journal_year 2013
_chemical_compound_source 'Sludyanka complex, southern Baikal region, Russia'
_chemical_formula_sum 'B3 H3 Mg2.586 Na O31 Si6 V6.189'
_chemical_name_mineral Oxy-vanadium-dravite
_space_group_IT_number 160
_space_group_name_Hall 'R 3 -2"'
_space_group_name_H-M_alt 'R 3 m :H'
_symmetry_space_group_name_H-M 'R 3 m :H'
_cell_angle_alpha 90
_cell_angle_beta 90
_cell_angle_gamma 120
_cell_formula_units_Z 3
_cell_length_a 16.1908
_cell_length_b 16.1908
_cell_length_c 7.4143
_cell_volume 1683.207
_database_code_amcsd 0019820
_exptl_crystal_density_diffrn 3.259
_cod_data_source_file inputs/fixed/downloads/05/05532.cif
_cod_data_source_block 05532
_cod_original_cell_volume 1683.206
_cod_original_sg_symbol_H-M 'R 3 m'
_cod_original_formula_sum 'Na V6.189 Mg2.586 B3 Si6 O31 H3'
_cod_database_code 9016908

loop_
_space_group_symop_operation_xyz
x,y,z
2/3+x,1/3+y,1/3+z
1/3+x,2/3+y,2/3+z
x,x-y,z
2/3+x,1/3+x-y,1/3+z
1/3+x,2/3+x-y,2/3+z
-y,-x,z
2/3-y,1/3-x,1/3+z
1/3-y,2/3-x,2/3+z
-x+y,y,z
2/3-x+y,1/3+y,1/3+z
1/3-x+y,2/3+y,2/3+z
-y,x-y,z
2/3-y,1/3+x-y,1/3+z
1/3-y,2/3+x-y,2/3+z
-x+y,-x,z
2/3-x+y,1/3-x,1/3+z
1/3-x+y,2/3-x,2/3+z

loop_
_atom_site_aniso_label
_atom_site_aniso_U_11
_atom_site_aniso_U_22
_atom_site_aniso_U_33
_atom_site_aniso_U_12
_atom_site_aniso_U_13
_atom_site_aniso_U_23
NaX 0.02550 0.02550 0.02440 0.01280 0.00000 0.00000
VY 0.00730 0.00670 0.01020 0.00360 -0.00100 -0.00050
VZ 0.00590 0.00650 0.00750 0.00300 0.00002 0.00050
MgZ 0.00590 0.00650 0.00750 0.00300 0.00002 0.00050
B 0.00740 0.00860 0.01110 0.00430 0.00070 0.00150
SiT 0.00640 0.00590 0.00880 0.00300 -0.00030 -0.00040
O1 0.00890 0.00890 0.00950 0.00440 0.00000 0.00000
O2 0.00810 0.00660 0.01130 0.00330 0.00090 0.00170
O3 0.01280 0.01180 0.00950 0.00640 0.00090 0.00040
O4 0.00890 0.01640 0.01150 0.00820 -0.00050 -0.00110
O5 0.01590 0.00850 0.01080 0.00800 0.00140 0.00070
O6 0.01000 0.00830 0.00850 0.00440 -0.00040 -0.00070
O7 0.00820 0.00740 0.01110 0.00160 -0.00120 -0.00140
O8 0.00560 0.00980 0.01760 0.00330 0.00100 0.00380

loop_
_atom_site_label
_atom_site_fract_x
_atom_site_fract_y
_atom_site_fract_z
_atom_site_occupancy
_atom_site_U_iso_or_equiv
_atom_site_type_symbol
_atom_site_attached_hydrogens
NaX 0.00000 0.00000 0.22575 1.02900 0.02520 Na 0
VY 0.12291 0.06146 0.63907 0.92500 0.00800 V 0
VZ 0.29822 0.26173 0.61043 0.56900 0.00670 V 0
MgZ 0.29822 0.26173 0.61043 0.43100 0.00670 Mg 0
B 0.10951 0.21901 0.45484 1.00000 0.00887 B 0
SiT 0.18938 0.18778 0.00000 1.00000 0.00701 Si 0
O1 0.00000 0.00000 0.76587 1.00000 0.00910 O 0
O2 0.06071 0.12141 0.48914 1.00000 0.00886 O 0
O3 0.25659 0.12830 0.50995 1.00000 0.01127 O 0
O4 0.09213 0.18426 0.06973 1.00000 0.01145 O 0
O5 0.18214 0.09107 0.08701 1.00000 0.01089 O 0
O6 0.19183 0.18285 0.78271 1.00000 0.00902 O 0
O7 0.28151 0.28147 0.07441 1.00000 0.00992 O 0
O8 0.20666 0.26751 0.43882 1.00000 0.01122 O 0
H3 0.26430 0.13210 0.38600 1.00000 0.01700 H 0

loop_
_cod_changelog_entry_id
_cod_changelog_entry_author
_cod_changelog_entry_date
_cod_changelog_entry_text
1
;cod-tools version 3.8.0
Id: cif_guess_AMCSD_atom_types 9581 2023-05-17 12:35:41Z saulius
;
2023-05-23T09:20:40+03:00
;Derived atom types and hydrogen counts
from atom names that follow the AMCSD naming convention
(Wat == water, O-H == hydroxyl).
;

loop_
_cod_related_entry_id
_cod_related_entry_database
_cod_related_entry_code
1 AMCSD 0019820
